data_1535539
loop_
_publ_author_name
'Brigatti, M.F.'
'Poppi, L.'

_publ_section_title
;
 Crystal chemistry of a Ba-rich trioctahedral micas-1M
;
_journal_name_full 'European Journal of Mineralogy (1,1989-)'
_journal_page_first 856
_journal_page_last 871
_journal_volume 5
_journal_year 1993
_chemical_formula_sum 'Al3.68 Ba0.07 Fe1.79 H2.88 K1.77 Mg2.94 Na0.16 O24 Si5.3 Ti0.28'
_chemical_name_systematic
;
(K1.77 Na0.16 Ba0.07) (Mg2.94 Fe1.79 Al0.98 Ti0.28) (Al2.7 Si5.3 O20) O1.12 (O 
H)2.88
;
_space_group_IT_number 12
_symmetry_space_group_name_Hall '-C 2y'
_symmetry_space_group_name_H-M 'C 1 2/m 1'
_cell_angle_alpha 90
_cell_angle_beta 99.88
_cell_angle_gamma 90
_cell_formula_units_Z 1
_cell_length_a 5.328
_cell_length_b 9.219
_cell_length_c 10.233
_cell_volume 495.179
_citation_journal_id_ASTM EJMIER
_cod_data_source_file Brigatti_EJMIER_1993_999.cif
_cod_data_source_block H2.88Al3.68Ba0.07Fe1.79K1.77Mg2.94Na0.16O24Si5.3Ti0.28
_cod_original_cell_volume 495.1786
_cod_original_formula_sum
;
H2.88 Al3.68 Ba0.07 Fe1.79 K1.77 Mg2.94 Na0.16 O24 Si5.3 Ti0.28
;
_cod_database_code 1535539

loop_
_symmetry_equiv_pos_as_xyz
x,y,z
-x,y,-z
-x,-y,-z
x,-y,z
x+1/2,y+1/2,z
-x+1/2,y+1/2,-z
-x+1/2,-y+1/2,-z
x+1/2,-y+1/2,z

loop_
_atom_site_label
_atom_site_type_symbol
_atom_site_fract_x
_atom_site_fract_y
_atom_site_fract_z
_atom_site_occupancy
_atom_site_U_iso_or_equiv
Al3 Al+3 0.0753 0.1667 0.2267 0.34 0.0
Mg1 Mg+2 0 0 0.5 0.51 0.0
Al2 Al+3 0 0.3338 0.5 0.16 0.0
K1 K+1 0 0.5 0 0.885 0.0
Fe2 Fe+2 0 0.3338 0.5 0.31 0.0
O2 O-2 0.3303 0.2265 0.1966 1 0.0
Si1 Si+4 0.0753 0.1667 0.2267 0.66 0.0
O3 O-2 0.1295 0.1673 0.3911 1 0.0
Ti2 Ti+4 0 0.3338 0.5 0.05 0.0
Na1 Na+1 0 0.5 0 0.08 0.0
Al1 Al+3 0 0 0.5 0.17 0.0
Fe1 Fe+2 0 0 0.5 0.28 0.0
Ti1 Ti+4 0 0 0.5 0.04 0.0
O4 O-2 0.1299 0.5 0.3973 1 0.0
O1 O-2 0.0094 0 0.1706 1 0.0
Ba1 Ba+2 0 0.5 0 0.035 0.0
Mg2 Mg+2 0 0.3338 0.5 0.48 0.0
